data_7236312
loop_
_publ_author_name
'Zhang, Jiaheng'
'Yin, Ping'
'Mitchell, Lauren A.'
'Parrish, Damon A.'
'Shreeve, Jean'ne M.'

_publ_section_title
;
 N-functionalized nitroxy/azido fused-ring azoles as high-performance
 energetic materials
;
_journal_issue 19
_journal_name_full 'Journal of Materials Chemistry A'
_journal_page_first 7430
_journal_paper_doi 10.1039/C6TA02384C
_journal_volume 4
_journal_year 2016
_chemical_formula_moiety 'C6 H4 N8 O8'
_chemical_formula_sum 'C6 H4 N8 O8'
_chemical_formula_weight 316.17
_space_group_crystal_system monoclinic
_space_group_IT_number 14
_space_group_name_Hall '-P 2ybc'
_space_group_name_H-M_alt 'P 1 21/c 1'
_atom_sites_solution_hydrogens difmap
_audit_creation_method SHELXL-2014/7
_audit_update_record
;
2016-02-01 deposited with the CCDC.
2016-04-18 downloaded from the CCDC.
;
_cell_angle_alpha 90
_cell_angle_beta 105.233(10)
_cell_angle_gamma 90
_cell_formula_units_Z 2
_cell_length_a 10.523(7)
_cell_length_b 5.429(4)
_cell_length_c 10.246(7)
_cell_measurement_reflns_used 1186
_cell_measurement_temperature 150(2)
_cell_measurement_theta_max 24.92
_cell_measurement_theta_min 4.01
_cell_volume 564.8(7)
_computing_cell_refinement 'Bruker APEX2 v2014.11-0 (Bruker, 2009)'
_computing_data_collection 'Bruker APEX2 v2014.11-0 (Bruker, 2009)'
_computing_data_reduction
;
Bruker SAINT v7.68A (Bruker, 2009), Bruker XPREP v2014/2 (Bruker, 2008)
;
_computing_molecular_graphics 'Bruker SHELXTL v2014/7 (Bruker, 2008)'
_computing_publication_material 'Bruker SHELXTL v2014/7 (Bruker, 2008)'
_computing_structure_refinement 'SHELXL-2014/7 (Sheldrick, 2014) within WINGX (Farrugia, 2012)'
_computing_structure_solution 'Bruker SHELXTL v2014/7 (Bruker, 2008)'
_diffrn_ambient_temperature 150(2)
_diffrn_measured_fraction_theta_full 1.000
_diffrn_measured_fraction_theta_max 0.990
_diffrn_measurement_device_type 'Bruker SMART APEX II CCD'
_diffrn_measurement_method '\w scans'
_diffrn_radiation_monochromator graphite
_diffrn_radiation_source 'fine focus sealed tube'
_diffrn_radiation_type MoK\a
_diffrn_radiation_wavelength 0.71073
_diffrn_reflns_av_R_equivalents 0.0499
_diffrn_reflns_av_unetI/netI 0.0504
_diffrn_reflns_Laue_measured_fraction_full 1.000
_diffrn_reflns_Laue_measured_fraction_max 0.990
_diffrn_reflns_limit_h_max 13
_diffrn_reflns_limit_h_min -13
_diffrn_reflns_limit_k_max 6
_diffrn_reflns_limit_k_min -6
_diffrn_reflns_limit_l_max 12
_diffrn_reflns_limit_l_min -12
_diffrn_reflns_number 4578
_diffrn_reflns_point_group_measured_fraction_full 1.000
_diffrn_reflns_point_group_measured_fraction_max 0.990
_diffrn_reflns_theta_full 25.242
_diffrn_reflns_theta_max 26.254
_diffrn_reflns_theta_min 2.006
_exptl_absorpt_coefficient_mu 0.173
_exptl_absorpt_correction_T_max 0.7454
_exptl_absorpt_correction_T_min 0.5159
_exptl_absorpt_correction_type multi-scan
_exptl_absorpt_process_details 'SADABS v2008/1 (Bruker, 2008)'
_exptl_crystal_colour colourless
_exptl_crystal_density_diffrn 1.859
_exptl_crystal_description irregular
_exptl_crystal_F_000 320
_exptl_crystal_size_max 0.128
_exptl_crystal_size_mid 0.079
_exptl_crystal_size_min 0.015
_refine_diff_density_max 0.377
_refine_diff_density_min -0.299
_refine_diff_density_rms 0.110
_refine_ls_extinction_method none
_refine_ls_goodness_of_fit_ref 1.040
_refine_ls_hydrogen_treatment refxyz
_refine_ls_matrix_type full
_refine_ls_number_parameters 134
_refine_ls_number_reflns 1135
_refine_ls_number_restraints 10
_refine_ls_restrained_S_all 1.357
_refine_ls_R_factor_all 0.0793
_refine_ls_R_factor_gt 0.0445
_refine_ls_shift/su_max 0.000
_refine_ls_shift/su_mean 0.000
_refine_ls_structure_factor_coef Fsqd
_refine_ls_weighting_details 'w=1/[\s^2^(Fo^2^)+(0.1021P)^2^+0.0278P] where P=(Fo^2^+2Fc^2^)/3'
_refine_ls_weighting_scheme calc
_refine_ls_wR_factor_gt 0.1229
_refine_ls_wR_factor_ref 0.1609
_reflns_Friedel_coverage 0.000
_reflns_number_gt 790
_reflns_number_total 1135
_reflns_threshold_expression 'I > 2\s(I)'
_cod_data_source_file c6ta02384c2.cif
_cod_data_source_block shrv295
_cod_original_sg_symbol_H-M 'P 21/c'
_cod_database_code 7236312
_shelx_space_group_comment
;
The symmetry employed for this shelxl refinement is uniquely defined
by the following loop, which should always be used as a source of
symmetry information in preference to the above space-group names.
They are only intended as comments.
;
_shelx_estimated_absorpt_t_min 0.978
_shelx_estimated_absorpt_t_max 0.997

loop_
_space_group_symop_operation_xyz
'x, y, z'
'-x, y+1/2, -z+1/2'
'-x, -y, -z'
'x, -y-1/2, z-1/2'

loop_
_atom_site_label
_atom_site_type_symbol
_atom_site_fract_x
_atom_site_fract_y
_atom_site_fract_z
_atom_site_U_iso_or_equiv
_atom_site_adp_type
_atom_site_occupancy
_atom_site_site_symmetry_order
_atom_site_calc_flag
_atom_site_refinement_flags_posn
_atom_site_refinement_flags_adp
_atom_site_refinement_flags_occupancy
_atom_site_disorder_assembly
_atom_site_disorder_group
N1 N -0.0836(2) 0.8950(4) -0.1498(2) 0.0346(6) Uani 1 1 d . . . . .
O2 O 0.0382(2) 0.9712(4) -0.16875(19) 0.0419(6) Uani 1 1 d . . . . .
N3 N 0.1409(2) 0.8126(4) -0.1029(2) 0.0367(6) Uani 1 1 d . . . . .
C4 C 0.0836(2) 0.6493(4) -0.0467(2) 0.0246(6) Uani 1 1 d . . . . .
C5 C -0.0554(2) 0.6992(4) -0.0755(2) 0.0241(6) Uani 1 1 d . . . . .
N6 N 0.14167(19) 0.4483(4) 0.0293(2) 0.0270(6) Uani 1 1 d . . . . .
C7 C 0.2813(3) 0.3930(6) 0.0560(4) 0.0493(9) Uani 1 1 d D . . . .
H7A H 0.299(4) 0.221(5) 0.067(4) 0.059 Uiso 1 1 d D U . . .
H7B H 0.305(4) 0.456(7) -0.021(3) 0.059 Uiso 1 1 d D U . . .
N9 N 0.3777(2) 0.5825(5) 0.2667(2) 0.0415(7) Uani 1 1 d D . . . .
O8A O 0.3564(3) 0.6084(7) 0.1264(3) 0.0389(13) Uani 0.564(6) 1 d D . P A 1
O10A O 0.3391(4) 0.3669(7) 0.2950(6) 0.0422(12) Uani 0.564(6) 1 d D . P A 1
O11A O 0.4352(5) 0.7258(10) 0.3406(6) 0.0568(15) Uani 0.564(6) 1 d D . P A 1
O8B O 0.3389(4) 0.3690(8) 0.2117(5) 0.0285(12) Uani 0.436(6) 1 d D . P A 2
O10B O 0.4309(5) 0.6043(12) 0.3888(4) 0.0390(15) Uani 0.436(6) 1 d D . P A 2
O11B O 0.3557(4) 0.7805(7) 0.1919(4) 0.0344(14) Uani 0.436(6) 1 d D . P A 2

loop_
_atom_site_aniso_label
_atom_site_aniso_U_11
_atom_site_aniso_U_22
_atom_site_aniso_U_33
_atom_site_aniso_U_23
_atom_site_aniso_U_13
_atom_site_aniso_U_12
N1 0.0505(15) 0.0257(12) 0.0257(12) -0.0004(9) 0.0064(10) -0.0016(10)
O2 0.0691(15) 0.0283(10) 0.0319(11) 0.0047(8) 0.0195(10) -0.0067(10)
N3 0.0504(15) 0.0296(12) 0.0366(13) -0.0050(10) 0.0233(11) -0.0083(11)
C4 0.0318(14) 0.0224(13) 0.0223(12) -0.0048(10) 0.0117(10) -0.0059(10)
C5 0.0310(14) 0.0230(12) 0.0176(11) -0.0047(9) 0.0051(10) -0.0011(10)
N6 0.0213(11) 0.0261(11) 0.0332(12) -0.0027(9) 0.0063(9) -0.0010(8)
C7 0.0244(14) 0.059(2) 0.061(2) -0.0306(18) 0.0064(14) 0.0041(14)
N9 0.0189(11) 0.070(2) 0.0349(15) 0.0034(14) 0.0060(10) 0.0015(12)
O8A 0.0261(18) 0.050(3) 0.038(2) 0.0120(18) 0.0038(15) -0.0038(15)
O10A 0.031(2) 0.038(2) 0.058(3) -0.001(2) 0.012(2) -0.0015(15)
O11A 0.033(2) 0.068(4) 0.063(3) -0.017(3) 0.001(2) -0.023(3)
O8B 0.032(2) 0.033(2) 0.016(3) -0.0072(19) -0.002(2) 0.0014(18)
O10B 0.026(2) 0.045(4) 0.041(3) -0.015(2) 0.000(2) -0.005(2)
O11B 0.036(2) 0.021(2) 0.039(3) -0.007(2) -0.0026(19) -0.0035(18)

loop_
_atom_type_symbol
_atom_type_description
_atom_type_scat_dispersion_real
_atom_type_scat_dispersion_imag
_atom_type_scat_source
C C 0.0033 0.0016 'International Tables Vol C Tables 4.2.6.8 and 6.1.1.4'
H H 0.0000 0.0000 'International Tables Vol C Tables 4.2.6.8 and 6.1.1.4'
N N 0.0061 0.0033 'International Tables Vol C Tables 4.2.6.8 and 6.1.1.4'
O O 0.0106 0.0060 'International Tables Vol C Tables 4.2.6.8 and 6.1.1.4'

loop_
_geom_angle_atom_site_label_1
_geom_angle_atom_site_label_2
_geom_angle_atom_site_label_3
_geom_angle
_geom_angle_site_symmetry_1
_geom_angle_site_symmetry_3
C5 N1 O2 104.3(2) . .
N1 O2 N3 111.48(19) . .
C4 N3 O2 104.1(2) . .
N3 C4 N6 127.1(2) . .
N3 C4 C5 110.4(2) . .
N6 C4 C5 122.5(2) . .
N1 C5 N6 127.3(2) . 3_565
N1 C5 C4 109.8(2) . .
N6 C5 C4 122.9(2) 3_565 .
C5 N6 C4 114.6(2) 3_565 .
C5 N6 C7 122.5(2) 3_565 .
C4 N6 C7 122.9(2) . .
N6 C7 O8A 108.1(3) . .
N6 C7 O8B 108.2(3) . .
N6 C7 H7A 112(2) . .
O8A C7 H7A 131(2) . .
O8B C7 H7A 77(2) . .
N6 C7 H7B 104(2) . .
O8A C7 H7B 84(2) . .
O8B C7 H7B 140(2) . .
H7A C7 H7B 112(3) . .
O11A N9 O10A 127.5(4) . .
O10B N9 O11B 118.6(4) . .
O10B N9 O8B 121.9(4) . .
O11B N9 O8B 119.4(3) . .
O11A N9 O8A 121.7(4) . .
O10A N9 O8A 110.2(4) . .
N9 O8A C7 109.9(3) . .
N9 O8B C7 111.1(3) . .

loop_
_geom_bond_atom_site_label_1
_geom_bond_atom_site_label_2
_geom_bond_distance
_geom_bond_site_symmetry_2
N1 C5 1.295(3) .
N1 O2 1.407(3) .
O2 N3 1.408(3) .
N3 C4 1.290(3) .
C4 N6 1.386(3) .
C4 C5 1.440(4) .
C5 N6 1.384(3) 3_565
N6 C5 1.384(3) 3_565
N6 C7 1.454(4) .
C7 O8A 1.487(5) .
C7 O8B 1.556(6) .
C7 H7A 0.95(3) .
C7 H7B 0.95(3) .
N9 O11A 1.142(4) .
N9 O10B 1.235(5) .
N9 O10A 1.297(4) .
N9 O11B 1.304(4) .
N9 O8B 1.307(5) .
N9 O8A 1.402(4) .

loop_
_geom_torsion_atom_site_label_1
_geom_torsion_atom_site_label_2
_geom_torsion_atom_site_label_3
_geom_torsion_atom_site_label_4
_geom_torsion
_geom_torsion_site_symmetry_1
_geom_torsion_site_symmetry_4
C5 N1 O2 N3 0.1(3) . .
N1 O2 N3 C4 -0.2(3) . .
O2 N3 C4 N6 179.0(2) . .
O2 N3 C4 C5 0.2(3) . .
O2 N1 C5 N6 -179.3(2) . 3_565
O2 N1 C5 C4 0.0(3) . .
N3 C4 C5 N1 -0.1(3) . .
N6 C4 C5 N1 -179.0(2) . .
N3 C4 C5 N6 179.2(2) . 3_565
N6 C4 C5 N6 0.3(4) . 3_565
N3 C4 N6 C5 -179.0(2) . 3_565
C5 C4 N6 C5 -0.3(3) . 3_565
N3 C4 N6 C7 -0.3(4) . .
C5 C4 N6 C7 178.4(2) . .
C5 N6 C7 O8A -122.8(3) 3_565 .
C4 N6 C7 O8A 58.6(4) . .
C5 N6 C7 O8B -55.5(3) 3_565 .
C4 N6 C7 O8B 125.9(3) . .
O11A N9 O8A C7 178.9(4) . .
O10A N9 O8A C7 7.1(4) . .
N6 C7 O8A N9 89.3(3) . .
O10B N9 O8B C7 -177.4(4) . .
O11B N9 O8B C7 5.1(5) . .
N6 C7 O8B N9 -88.1(4) . .
